data_7706107
loop_
_publ_author_name
'Komorski, Szymon'
'Leszczy\'nski, Micha\/l K'
'Justyniak, Iwona'
'Lewi\'nski, Janusz'

_publ_section_title
;
 Structural diversity of ethylzinc derivatives of 3,5-substituted
 pyrazoles.
;
_journal_issue 47
_journal_name_full 'Dalton transactions (Cambridge, England : 2003)'
_journal_page_first 17388
_journal_page_last 17394
_journal_paper_doi 10.1039/d0dt03026k
_journal_volume 49
_journal_year 2020
_chemical_formula_moiety 'C26 H36 N4 O2 Zn2'
_chemical_formula_sum 'C26 H36 N4 O2 Zn2'
_chemical_formula_weight 567.39
_space_group_crystal_system monoclinic
_space_group_IT_number 15
_space_group_name_Hall '-C 2yc'
_space_group_name_H-M_alt 'C 1 2/c 1'
_symmetry_Int_Tables_number 15
_audit_creation_date 2020-08-23
_audit_creation_method
;
Olex2 1.2
(compiled 2018.05.29 svn.r3508 for OlexSys, GUI svn.r5506)
;
_audit_update_record
;
2020-08-24 deposited with the CCDC.	2020-11-05 downloaded from the CCDC.
;
_cell_angle_alpha 90
_cell_angle_beta 109.417(8)
_cell_angle_gamma 90
_cell_formula_units_Z 4
_cell_length_a 12.2907(9)
_cell_length_b 16.3872(10)
_cell_length_c 13.4133(11)
_cell_measurement_reflns_used 1978
_cell_measurement_temperature 100.01(10)
_cell_measurement_theta_max 28.0220
_cell_measurement_theta_min 3.5310
_cell_volume 2547.9(3)
_computing_cell_refinement 'CrysAlisPro 1.171.40.45a (Rigaku OD, 2019)'
_computing_data_collection 'CrysAlisPro 1.171.40.45a (Rigaku OD, 2019)'
_computing_data_reduction 'CrysAlisPro 1.171.40.45a (Rigaku OD, 2019)'
_computing_structure_refinement 'SHELXL-2018/3 (Sheldrick, 2018)'
_diffrn_ambient_environment N~2~
_diffrn_ambient_temperature 100.01(10)
_diffrn_detector 'CCD plate'
_diffrn_detector_area_resol_mean 16.2974
_diffrn_detector_type Eos
_diffrn_measured_fraction_theta_full 0.9835
_diffrn_measured_fraction_theta_max 0.9835
_diffrn_measurement_details
;
List of Runs (angles in degrees, time in seconds):

  # Type    Start    End  Width  t~exp~   \w     \q     \k     \f   Frames
#--------------------------------------------------------------------------
  1  \w      7.00  77.00   1.00   90.00    --   27.49  57.00 -30.00   70
  2  \w     43.00  84.00   1.00   90.00    --   27.49-119.00  91.00   41
  3  \w     12.00  88.00   1.00   90.00    --   27.49  77.00 150.00   76
  4  \w    -45.00  46.00   1.00   90.00    --   27.49 -77.00  30.00   91
;
_diffrn_measurement_device 'four-circle diffractometer'
_diffrn_measurement_device_type 'SuperNova, Dual, Cu at home/near, Eos'
_diffrn_measurement_method '\w scans'
_diffrn_orient_matrix_type 'CrysAlisPro convention (1999,Acta A55,543-557)'
_diffrn_orient_matrix_UB_11 0.0303894000
_diffrn_orient_matrix_UB_12 -0.0298989000
_diffrn_orient_matrix_UB_13 -0.0185263000
_diffrn_orient_matrix_UB_21 -0.0208309000
_diffrn_orient_matrix_UB_22 -0.0307902000
_diffrn_orient_matrix_UB_23 0.0261196000
_diffrn_orient_matrix_UB_31 -0.0488859000
_diffrn_orient_matrix_UB_32 -0.0054432000
_diffrn_orient_matrix_UB_33 -0.0460527000
_diffrn_radiation_monochromator mirror
_diffrn_radiation_probe x-ray
_diffrn_radiation_type 'Mo K\a'
_diffrn_radiation_wavelength 0.71073
_diffrn_reflns_av_R_equivalents 0.0454
_diffrn_reflns_av_unetI/netI 0.0553
_diffrn_reflns_limit_h_max 15
_diffrn_reflns_limit_h_min -15
_diffrn_reflns_limit_k_max 11
_diffrn_reflns_limit_k_min -21
_diffrn_reflns_limit_l_max 16
_diffrn_reflns_limit_l_min -14
_diffrn_reflns_number 5259
_diffrn_reflns_theta_full 26.9978
_diffrn_reflns_theta_max 27.00
_diffrn_reflns_theta_min 3.22
_diffrn_source 'micro-focus sealed X-ray tube'
_diffrn_source_type 'SuperNova (Mo) X-ray Source'
_exptl_absorpt_coefficient_mu 1.913
_exptl_absorpt_correction_T_max 0.795
_exptl_absorpt_correction_T_min 0.582
_exptl_absorpt_correction_type multi-scan
_exptl_absorpt_process_details
;
CrysAlisPro 1.171.40.45a (Rigaku Oxford Diffraction, 2019)
Empirical absorption correction using spherical harmonics,
 implemented in SCALE3 ABSPACK scaling algorithm.
;
_exptl_crystal_colour colorless
_exptl_crystal_density_diffrn 1.4790
_exptl_crystal_description plate
_exptl_crystal_F_000 1186.8169
_exptl_crystal_size_max 0.32
_exptl_crystal_size_mid 0.24
_exptl_crystal_size_min 0.12
_refine_diff_density_max 1.5187
_refine_diff_density_min -0.8272
_refine_diff_density_rms 0.1324
_refine_ls_d_res_high 0.7828
_refine_ls_d_res_low 6.3252
_refine_ls_goodness_of_fit_ref 1.0447
_refine_ls_hydrogen_treatment constr
_refine_ls_matrix_type full
_refine_ls_number_constraints 29
_refine_ls_number_parameters 155
_refine_ls_number_reflns 2737
_refine_ls_number_restraints 0
_refine_ls_restrained_S_all 1.0447
_refine_ls_R_factor_all 0.0653
_refine_ls_R_factor_gt 0.0564
_refine_ls_shift/su_max 0.0002
_refine_ls_shift/su_mean 0.0001
_refine_ls_structure_factor_coef Fsqd
_refine_ls_weighting_details 'w=1/[\s^2^(Fo^2^)+(0.1008P)^2^+0.4170P] where P=(Fo^2^+2Fc^2^)/3'
_refine_ls_weighting_scheme calc
_refine_ls_wR_factor_gt 0.1447
_refine_ls_wR_factor_ref 0.1602
_reflns_Friedel_coverage 0.0
_reflns_limit_h_max 14
_reflns_limit_h_min -15
_reflns_limit_k_max 20
_reflns_limit_k_min 0
_reflns_limit_l_max 16
_reflns_limit_l_min 0
_reflns_number_gt 2281
_reflns_number_total 2737
_reflns_threshold_expression I>=2u(I)
_cod_data_source_file d0dt03026k2.cif
_cod_data_source_block nowa
_cod_database_code 7706107
_chemical_oxdiff_formula 'C40 H30 N4 O4 Zn2'
_reflns_odcompleteness_completeness 99.78
_reflns_odcompleteness_iscentric 1
_reflns_odcompleteness_theta 26.32
_olex2_refinement_description
;
1. Fixed Uiso
 At 1.2 times of:
  All C(H) groups, All C(H,H) groups
 At 1.5 times of:
  All C(H,H,H) groups
2.a Secondary CH2 refined with riding coordinates:
 C1(H1a,H1b), C3(H3a,H3b), C4(H4a,H4b), C5(H5a,H5b), C6(H6a,H6b)
2.b Aromatic/amide H refined with riding coordinates:
 C7(H7), C9(H9), C10(H10), C11(H11), C12(H12)
2.c Idealised Me refined as rotating group:
 C2(H2a,H2b,H2c)
;
_olex2_submission_special_instructions 'No special instructions were received'
_oxdiff_exptl_absorpt_empirical_details
;
Empirical correction (ABSPACK) includes:
- Absorption correction using spherical harmonics
- Frame scaling
;
_oxdiff_exptl_absorpt_empirical_full_max 4.911
_oxdiff_exptl_absorpt_empirical_full_min 0.479

loop_
_space_group_symop_id
_space_group_symop_operation_xyz
1 x,y,z
2 -x,y,-z+1/2
3 -x,-y,-z
4 x,-y,z-1/2
5 x+1/2,y+1/2,z
6 -x+1/2,y+1/2,-z+1/2
7 -x+1/2,-y+1/2,-z
8 x+1/2,-y+1/2,z-1/2

loop_
_atom_site_label
_atom_site_type_symbol
_atom_site_fract_x
_atom_site_fract_y
_atom_site_fract_z
_atom_site_U_iso_or_equiv
_atom_site_adp_type
_atom_site_occupancy
_atom_site_refinement_flags_posn
C1 C 0.0046(3) 0.3099(2) 0.0985(3) 0.0321(7) Uani 1.000000 .
H1a H 0.0498(3) 0.3247(2) 0.1722(3) 0.0385(9) Uiso 1.000000 R
H1b H -0.0481(3) 0.2651(2) 0.1017(3) 0.0385(9) Uiso 1.000000 R
C2 C -0.0693(3) 0.3840(2) 0.0466(3) 0.0388(8) Uani 1.000000 .
H2a H -0.0188(3) 0.4292(5) 0.0424(17) 0.0582(12) Uiso 1.000000 GR
H2b H -0.1193(15) 0.3693(5) -0.0247(8) 0.0582(12) Uiso 1.000000 GR
H2c H -0.1167(16) 0.4007(9) 0.0890(11) 0.0582(12) Uiso 1.000000 GR
C3 C -0.0937(3) 0.2232(2) -0.1710(3) 0.0378(8) Uani 1.000000 .
H3a H -0.1111(3) 0.2080(2) -0.2462(3) 0.0454(10) Uiso 1.000000 R
H3b H -0.0932(3) 0.2834(2) -0.1654(3) 0.0454(10) Uiso 1.000000 R
C4 C -0.1820(3) 0.1866(2) -0.1276(3) 0.0398(8) Uani 1.000000 .
H4a H -0.2052(3) 0.2267(2) -0.0831(3) 0.0477(10) Uiso 1.000000 R
H4b H -0.2516(3) 0.1688(2) -0.1856(3) 0.0477(10) Uiso 1.000000 R
C5 C -0.1203(3) 0.1131(3) -0.0612(3) 0.0432(9) Uani 1.000000 .
H5a H -0.1044(3) 0.1231(3) 0.0152(3) 0.0518(11) Uiso 1.000000 R
H5b H -0.1672(3) 0.0629(3) -0.0820(3) 0.0518(11) Uiso 1.000000 R
C6 C -0.0091(3) 0.1063(2) -0.0862(3) 0.0419(9) Uani 1.000000 .
H6a H 0.0532(3) 0.0829(2) -0.0257(3) 0.0502(10) Uiso 1.000000 R
H6b H -0.0199(3) 0.0715(2) -0.1491(3) 0.0502(10) Uiso 1.000000 R
C7 C 0.1216(3) 0.4019(2) -0.1171(3) 0.0331(7) Uani 1.000000 .
H7 H 0.0552(3) 0.4266(2) -0.1089(3) 0.0397(9) Uiso 1.000000 R
C8 C 0.3216(3) 0.0707(2) 0.1868(2) 0.0312(7) Uani 1.000000 .
C9 C 0.3356(3) 0.0059(2) 0.2595(3) 0.0354(8) Uani 1.000000 .
H9 H 0.3973(3) -0.0318(2) 0.2712(3) 0.0424(9) Uiso 1.000000 R
C10 C 0.2582(3) -0.0012(2) 0.3129(3) 0.0368(8) Uani 1.000000 .
H10 H 0.2666(3) -0.0442(2) 0.3623(3) 0.0441(9) Uiso 1.000000 R
C11 C 0.1660(3) 0.0549(2) 0.2951(3) 0.0365(8) Uani 1.000000 .
H11 H 0.1133(3) 0.0481(2) 0.3327(3) 0.0438(9) Uiso 1.000000 R
C12 C 0.1503(3) 0.1186(2) 0.2256(3) 0.0352(8) Uani 1.000000 .
H12 H 0.0886(3) 0.1562(2) 0.2151(3) 0.0422(9) Uiso 1.000000 R
C13 C 0.2296(3) 0.1263(2) 0.1697(3) 0.0309(7) Uani 1.000000 .
N1 N 0.1747(2) 0.33636(17) -0.0646(2) 0.0316(6) Uani 1.000000 .
N2 N 0.2325(2) 0.18287(18) 0.0955(2) 0.0316(6) Uani 1.000000 .
O1 O 0.0174(2) 0.18937(15) -0.10630(18) 0.0350(6) Uani 1.000000 .
Zn1 Zn 0.11313(3) 0.26732(2) 0.02997(3) 0.0307(2) Uani 1.000000 .

loop_
_atom_site_aniso_label
_atom_site_aniso_U_11
_atom_site_aniso_U_22
_atom_site_aniso_U_33
_atom_site_aniso_U_12
_atom_site_aniso_U_13
_atom_site_aniso_U_23
C1 0.0321(17) 0.0312(17) 0.0321(17) 0.0020(14) 0.0094(13) -0.0006(14)
C2 0.0371(18) 0.0342(18) 0.0433(19) 0.0048(15) 0.0110(15) -0.0002(16)
C3 0.0348(19) 0.038(2) 0.0342(19) 0.0019(15) 0.0024(15) 0.0043(15)
C4 0.0353(18) 0.039(2) 0.0414(19) -0.0027(16) 0.0075(15) -0.0025(17)
C5 0.048(2) 0.038(2) 0.0376(18) -0.0090(17) 0.0061(16) 0.0008(17)
C6 0.046(2) 0.0309(18) 0.041(2) -0.0010(16) 0.0033(16) -0.0008(16)
C7 0.0314(17) 0.0267(17) 0.0380(17) 0.0006(14) 0.0073(14) -0.0017(14)
C8 0.0329(16) 0.0278(16) 0.0291(16) -0.0023(13) 0.0051(13) -0.0018(13)
C9 0.0381(18) 0.0277(17) 0.0333(17) 0.0012(14) 0.0024(14) -0.0017(14)
C10 0.0431(19) 0.0294(17) 0.0330(17) -0.0050(15) 0.0061(14) 0.0026(14)
C11 0.0410(19) 0.0373(19) 0.0314(17) -0.0057(16) 0.0123(15) 0.0001(15)
C12 0.0357(18) 0.0337(18) 0.0347(18) -0.0000(15) 0.0097(14) 0.0001(15)
C13 0.0308(16) 0.0275(16) 0.0293(16) -0.0027(13) 0.0032(13) -0.0008(13)
N1 0.0312(14) 0.0285(15) 0.0331(15) -0.0019(12) 0.0079(12) 0.0003(12)
N2 0.0314(14) 0.0303(14) 0.0309(14) -0.0010(12) 0.0072(11) -0.0005(12)
O1 0.0328(12) 0.0332(13) 0.0343(12) 0.0010(10) 0.0049(10) 0.0008(10)
Zn1 0.0298(3) 0.0288(3) 0.0315(3) 0.00154(14) 0.0075(2) 0.00137(14)

loop_
_atom_type_symbol
_atom_type_scat_dispersion_real
_atom_type_scat_dispersion_imag
_atom_type_scat_Cromer_Mann_a1
_atom_type_scat_Cromer_Mann_a2
_atom_type_scat_Cromer_Mann_a3
_atom_type_scat_Cromer_Mann_a4
_atom_type_scat_Cromer_Mann_b1
_atom_type_scat_Cromer_Mann_b2
_atom_type_scat_Cromer_Mann_b3
_atom_type_scat_Cromer_Mann_b4
_atom_type_scat_Cromer_Mann_c
_atom_type_scat_source
_atom_type_scat_dispersion_source
H 0.00000 0.00000 0.49300 0.32291 0.14019 0.04081 10.51090 26.12570 3.14236 57.79970 0.0030380000826 'International Tables Volume C Table 6.1.1.4 (pp. 500-502)' 'Henke, Gullikson and Davis, At. Data and Nucl. Data Tables, 1993, 54, 2'
C 0.00347 0.00161 2.31000 1.02000 1.58860 0.86500 20.84390 10.20750 0.56870 51.65120 0.215599998832 'International Tables Volume C Table 6.1.1.4 (pp. 500-502)' 'Henke, Gullikson and Davis, At. Data and Nucl. Data Tables, 1993, 54, 2'
Zn 0.31207 1.46666 14.07430 7.03180 5.16520 2.41000 3.26550 0.23330 10.31630 58.70970 1.30410003662 'International Tables Volume C Table 6.1.1.4 (pp. 500-502)' 'Henke, Gullikson and Davis, At. Data and Nucl. Data Tables, 1993, 54, 2'
O 0.01158 0.00611 3.04850 2.28680 1.54630 0.86700 13.27710 5.70110 0.32390 32.90890 0.250800013542 'International Tables Volume C Table 6.1.1.4 (pp. 500-502)' 'Henke, Gullikson and Davis, At. Data and Nucl. Data Tables, 1993, 54, 2'
N 0.00653 0.00323 12.21260 3.13220 2.01250 1.16630 0.00570 9.89330 28.99750 0.58260 -11.5290002823 'International Tables Volume C Table 6.1.1.4 (pp. 500-502)' 'Henke, Gullikson and Davis, At. Data and Nucl. Data Tables, 1993, 54, 2'

loop_
_geom_angle_atom_site_label_1
_geom_angle_atom_site_label_2
_geom_angle_atom_site_label_3
_geom_angle
_geom_angle_site_symmetry_1
_geom_angle_site_symmetry_3
_geom_angle_publ_flag
Zn1 C1 C2 117.1(2) . . ?
O1 C3 C4 105.6(3) . . ?
C5 C4 C3 104.7(3) . . ?
C6 C5 C4 103.7(3) . . ?
O1 C6 C5 104.3(3) . . ?
N1 C7 C8 110.1(3) . 7 ?
C9 C8 C7 136.3(3) . 7 ?
C13 C8 C7 103.4(3) . 7 ?
C13 C8 C9 120.3(3) . . ?
C10 C9 C8 118.5(3) . . ?
C11 C10 C9 120.8(3) . . ?
C12 C11 C10 122.2(3) . . ?
C13 C12 C11 117.4(3) . . ?
C12 C13 C8 120.8(3) . . ?
N2 C13 C8 110.0(3) . . ?
N2 C13 C12 129.2(3) . . ?
N2 N1 C7 109.6(3) 7 . ?
Zn1 N1 C7 124.3(2) . . ?
Zn1 N1 N2 125.6(2) . 7 ?
N1 N2 C13 106.8(3) 7 . ?
Zn1 N2 C13 126.6(2) . . ?
Zn1 N2 N1 126.0(2) . 7 ?
C6 O1 C3 104.1(3) . . ?
Zn1 O1 C3 113.9(2) . . ?
Zn1 O1 C6 118.6(2) . . ?
N1 Zn1 C1 122.90(13) . . ?
N2 Zn1 C1 123.34(13) . . ?
N2 Zn1 N1 106.86(11) . . ?
O1 Zn1 C1 109.31(12) . . ?
O1 Zn1 N1 90.69(10) . . ?
O1 Zn1 N2 94.28(10) . . ?

loop_
_geom_bond_atom_site_label_1
_geom_bond_atom_site_label_2
_geom_bond_distance
_geom_bond_site_symmetry_2
_geom_bond_publ_flag
C1 C2 1.537(5) . ?
C1 Zn1 1.981(3) . ?
C3 C4 1.516(5) . ?
C3 O1 1.462(4) . ?
C4 C5 1.539(5) . ?
C5 C6 1.516(6) . ?
C6 O1 1.446(4) . ?
C7 C8 1.413(5) 7 ?
C7 N1 1.330(4) . ?
C8 C9 1.412(5) . ?
C8 C13 1.410(5) . ?
C9 C10 1.373(5) . ?
C10 C11 1.417(5) . ?
C11 C12 1.370(5) . ?
C12 C13 1.419(5) . ?
C13 N2 1.370(4) . ?
N1 N2 1.373(4) 7 ?
N1 Zn1 2.025(3) . ?
N2 Zn1 1.996(3) . ?
O1 Zn1 2.220(2) . ?
